data_2236433
loop_
_publ_author_name
'Li, Dan-Dan'
'Li, Rui'
'Li, Sheng-Li'

_publ_section_title
;
 4-{(<i>E</i>)-2-[4-(Diethylamino)phenyl]ethenyl}-1-methylpyridin-1-ium
 tetraphenylborate
;
_journal_coeditor_code LH5509
_journal_issue 9
_journal_name_full 'Acta Crystallographica Section E'
_journal_page_first o2694
_journal_paper_doi 10.1107/S1600536812034575
_journal_volume 68
_journal_year 2012
_chemical_formula_iupac 'C18 H23 N2 +, C24 H20 B -'
_chemical_formula_moiety 'C18 H23 N2 +, C24 H20 B -'
_chemical_formula_sum 'C42 H43 B N2'
_chemical_formula_weight 586.59
_chemical_name_systematic
;
4-{(<i>E</i>)-2-[4-(Diethylamino)phenyl]ethenyl}-1-methylpyridin-1-ium
tetraphenylborate
;
_space_group_IT_number 15
_symmetry_cell_setting monoclinic
_symmetry_space_group_name_Hall '-C 2yc'
_symmetry_space_group_name_H-M 'C 1 2/c 1'
_atom_sites_solution_hydrogens geom
_atom_sites_solution_primary direct
_atom_sites_solution_secondary difmap
_audit_creation_method SHELXL-97
_cell_angle_alpha 90.00
_cell_angle_beta 101.43(5)
_cell_angle_gamma 90.00
_cell_formula_units_Z 8
_cell_length_a 38.59(8)
_cell_length_b 11.35(2)
_cell_length_c 17.04(3)
_cell_measurement_reflns_used 4692
_cell_measurement_temperature 298(2)
_cell_measurement_theta_max 21.09
_cell_measurement_theta_min 2.17
_cell_volume 7315(2)
_computing_cell_refinement 'SAINT (Bruker, 2007)'
_computing_data_collection 'SMART (Bruker, 2007)'
_computing_data_reduction 'SAINT (Bruker, 2007)'
_computing_molecular_graphics 'SHELXTL (Sheldrick, 2008)'
_computing_publication_material 'SHELXTL (Sheldrick, 2008)'
_computing_structure_refinement 'SHELXL97 (Sheldrick, 2008)'
_computing_structure_solution 'SHELXS97 (Sheldrick, 2008)'
_diffrn_ambient_temperature 298(2)
_diffrn_measured_fraction_theta_full 0.995
_diffrn_measured_fraction_theta_max 0.995
_diffrn_measurement_device_type 'Bruker SMART CCD'
_diffrn_measurement_method '\f and \w scans'
_diffrn_radiation_monochromator graphite
_diffrn_radiation_source 'fine-focus sealed tube'
_diffrn_radiation_type MoK\a
_diffrn_radiation_wavelength 0.71073
_diffrn_reflns_av_R_equivalents 0.0383
_diffrn_reflns_av_sigmaI/netI 0.0361
_diffrn_reflns_limit_h_max 45
_diffrn_reflns_limit_h_min -45
_diffrn_reflns_limit_k_max 13
_diffrn_reflns_limit_k_min -13
_diffrn_reflns_limit_l_max 20
_diffrn_reflns_limit_l_min -19
_diffrn_reflns_number 24610
_diffrn_reflns_theta_full 25.00
_diffrn_reflns_theta_max 25.00
_diffrn_reflns_theta_min 1.08
_exptl_absorpt_coefficient_mu 0.061
_exptl_absorpt_correction_T_max 0.9879
_exptl_absorpt_correction_T_min 0.9820
_exptl_absorpt_correction_type multi-scan
_exptl_absorpt_process_details '(SABADS; Bruker, 2007)'
_exptl_crystal_colour red
_exptl_crystal_density_diffrn 1.065
_exptl_crystal_density_method 'not measured'
_exptl_crystal_description block
_exptl_crystal_F_000 2512
_exptl_crystal_size_max 0.30
_exptl_crystal_size_mid 0.20
_exptl_crystal_size_min 0.20
_refine_diff_density_max 0.377
_refine_diff_density_min -0.181
_refine_ls_extinction_coef 0.0026(4)
_refine_ls_extinction_expression Fc^*^=kFc[1+0.001xFc^2^\l^3^/sin(2\q)]^-1/4^
_refine_ls_extinction_method 'SHELXL97 (Sheldrick, 2008)'
_refine_ls_goodness_of_fit_ref 1.030
_refine_ls_hydrogen_treatment constr
_refine_ls_matrix_type full
_refine_ls_number_parameters 429
_refine_ls_number_reflns 6411
_refine_ls_number_restraints 0
_refine_ls_restrained_S_all 1.030
_refine_ls_R_factor_all 0.0912
_refine_ls_R_factor_gt 0.0556
_refine_ls_shift/su_max 0.000
_refine_ls_shift/su_mean 0.000
_refine_ls_structure_factor_coef Fsqd
_refine_ls_weighting_details 'calc w=1/[\s^2^(Fo^2^)+(0.1058P)^2^+2.2113P] where P=(Fo^2^+2Fc^2^)/3'
_refine_ls_weighting_scheme calc
_refine_ls_wR_factor_gt 0.1616
_refine_ls_wR_factor_ref 0.1987
_reflns_number_gt 4032
_reflns_number_total 6411
_reflns_threshold_expression I>2\s(I)
_cod_data_source_file lh5509.cif
_cod_data_source_block I
_cod_original_cell_volume 731E1(3)
_cod_original_sg_symbol_H-M 'C 2/c'
_cod_database_code 2236433

loop_
_symmetry_equiv_pos_as_xyz
'x, y, z'
'-x, y, -z+1/2'
'x+1/2, y+1/2, z'
'-x+1/2, y+1/2, -z+1/2'
'-x, -y, -z'
'x, -y, z-1/2'
'-x+1/2, -y+1/2, -z'
'x+1/2, -y+1/2, z-1/2'

loop_
_atom_site_type_symbol
_atom_site_label
_atom_site_fract_x
_atom_site_fract_y
_atom_site_fract_z
_atom_site_U_iso_or_equiv
_atom_site_adp_type
_atom_site_calc_flag
_atom_site_refinement_flags
_atom_site_occupancy
_atom_site_symmetry_multiplicity
_atom_site_disorder_assembly
_atom_site_disorder_group
C C1 0.29481(8) 0.8332(3) -0.11485(18) 0.0922(9) Uani d . 1 1 . .
H H1A 0.2851 0.8507 -0.0685 0.138 Uiso calc R 1 1 . .
H H1B 0.2768 0.7989 -0.1555 0.138 Uiso calc R 1 1 . .
H H1C 0.3032 0.9045 -0.1349 0.138 Uiso calc R 1 1 . .
C C2 0.35515(7) 0.7803(2) -0.03925(15) 0.0774(7) Uani d . 1 1 . .
H H2 0.3567 0.8558 -0.0177 0.093 Uiso calc R 1 1 . .
C C3 0.32304(8) 0.6360(3) -0.12374(16) 0.0856(8) Uani d . 1 1 . .
H H3 0.3027 0.6131 -0.1595 0.103 Uiso calc R 1 1 . .
C C4 0.35039(8) 0.5567(2) -0.10350(17) 0.0850(8) Uani d . 1 1 . .
H H4 0.3482 0.4820 -0.1264 0.102 Uiso calc R 1 1 . .
C C5 0.38180(7) 0.5866(2) -0.04856(14) 0.0709(7) Uani d . 1 1 . .
C C6 0.38307(7) 0.7036(2) -0.01714(15) 0.0774(7) Uani d . 1 1 . .
H H6 0.4031 0.7284 0.0189 0.093 Uiso calc R 1 1 . .
C C7 0.41081(8) 0.4997(2) -0.02579(16) 0.0827(8) Uani d . 1 1 . .
H H7 0.4086 0.4281 -0.0528 0.099 Uiso calc R 1 1 . .
C C8 0.44025(7) 0.5163(2) 0.03111(16) 0.0794(7) Uani d . 1 1 . .
H H8 0.4422 0.5896 0.0559 0.095 Uiso calc R 1 1 . .
C C9 0.46976(7) 0.4341(2) 0.05928(16) 0.0762(7) Uani d . 1 1 . .
C C10 0.47528(9) 0.3258(3) 0.02145(19) 0.1020(10) Uani d . 1 1 . .
H H10 0.4594 0.3040 -0.0247 0.122 Uiso calc R 1 1 . .
C C11 0.49640(8) 0.4644(3) 0.12557(18) 0.0949(9) Uani d . 1 1 . .
H H11 0.4952 0.5376 0.1493 0.114 Uiso calc R 1 1 . .
C C12 0.50366(9) 0.2509(3) 0.0509(2) 0.1056(10) Uani d . 1 1 . .
H H12 0.5065 0.1822 0.0231 0.127 Uiso calc R 1 1 . .
C C13 0.52850(8) 0.2777(3) 0.12316(18) 0.0884(8) Uani d . 1 1 A .
C C14 0.52439(8) 0.3898(3) 0.15717(18) 0.0999(10) Uani d . 1 1 . .
H H14 0.5408 0.4142 0.2017 0.120 Uiso calc R 1 1 . .
C C15 0.56172(10) 0.0850(3) 0.1121(3) 0.1197(12) Uani d . 1 1 A .
H H15A 0.5577 0.0974 0.0547 0.144 Uiso calc R 1 1 . .
H H15B 0.5859 0.0581 0.1298 0.144 Uiso calc R 1 1 . .
C C16 0.53722(11) -0.0051(4) 0.1305(3) 0.1550(18) Uani d . 1 1 . .
H H16A 0.5433 -0.0250 0.1863 0.233 Uiso calc R 1 1 . .
H H16B 0.5388 -0.0742 0.0989 0.233 Uiso calc R 1 1 . .
H H16C 0.5135 0.0249 0.1182 0.233 Uiso calc R 1 1 . .
C C17 0.5724(3) 0.2030(8) 0.2461(8) 0.109(3) Uani d P 0.50 1 A 1
H H17A 0.5560 0.2393 0.2753 0.130 Uiso calc PR 0.50 1 A 1
H H17B 0.5773 0.1233 0.2659 0.130 Uiso calc PR 0.50 1 A 1
C C18 0.6061(3) 0.2736(8) 0.2563(8) 0.139(4) Uani d P 0.50 1 A 1
H H18A 0.6228 0.2328 0.2312 0.209 Uiso calc PR 0.50 1 A 1
H H18B 0.6158 0.2834 0.3123 0.209 Uiso calc PR 0.50 1 A 1
H H18C 0.6011 0.3495 0.2317 0.209 Uiso calc PR 0.50 1 A 1
B B1 0.34219(6) 0.77574(19) 0.22741(14) 0.0468(5) Uani d . 1 1 . .
C C19 0.29162(9) 1.0842(2) 0.16706(17) 0.0832(8) Uani d . 1 1 . .
H H19 0.2936 1.1610 0.1864 0.100 Uiso calc R 1 1 . .
C C20 0.26494(8) 1.0558(3) 0.10160(18) 0.0845(9) Uani d . 1 1 . .
H H20 0.2488 1.1126 0.0779 0.101 Uiso calc R 1 1 . .
C C21 0.26295(7) 0.9405(3) 0.07249(16) 0.0798(8) Uani d . 1 1 . .
H H21 0.2457 0.9205 0.0283 0.096 Uiso calc R 1 1 . .
C C22 0.28725(6) 0.8532(2) 0.11015(14) 0.0638(6) Uani d . 1 1 . .
H H22 0.2854 0.7773 0.0892 0.077 Uiso calc R 1 1 . .
C C23 0.31413(5) 0.87685(17) 0.17827(12) 0.0501(5) Uani d . 1 1 . .
C C25 0.33930(7) 0.5731(2) 0.13919(16) 0.0762(7) Uani d . 1 1 . .
H H25 0.3594 0.6000 0.1222 0.091 Uiso calc R 1 1 . .
C C26 0.32598(5) 0.64056(17) 0.19768(12) 0.0507(5) Uani d . 1 1 . .
C C27 0.29573(6) 0.5909(2) 0.22178(15) 0.0672(6) Uani d . 1 1 . .
H H27 0.2863 0.6298 0.2608 0.081 Uiso calc R 1 1 . .
C C28 0.27940(8) 0.4855(2) 0.18919(19) 0.0871(9) Uani d . 1 1 . .
H H28 0.2595 0.4574 0.2065 0.105 Uiso calc R 1 1 . .
C C29 0.29290(9) 0.4229(2) 0.1309(2) 0.0944(10) Uani d . 1 1 . .
H H29 0.2821 0.3538 0.1092 0.113 Uiso calc R 1 1 . .
C C30 0.32320(10) 0.4665(2) 0.10577(19) 0.0977(10) Uani d . 1 1 . .
H H30 0.3326 0.4258 0.0675 0.117 Uiso calc R 1 1 . .
C C31 0.31225(6) 0.8110(2) 0.35908(14) 0.0685(6) Uani d . 1 1 . .
H H31 0.2905 0.8052 0.3240 0.082 Uiso calc R 1 1 . .
C C32 0.34388(5) 0.79782(16) 0.32660(12) 0.0486(5) Uani d . 1 1 . .
C C33 0.37542(6) 0.8111(2) 0.38470(13) 0.0660(6) Uani d . 1 1 . .
H H33 0.3969 0.8049 0.3682 0.079 Uiso calc R 1 1 . .
C C34 0.31223(8) 0.8322(2) 0.44106(16) 0.0788(7) Uani d . 1 1 . .
H H34 0.2909 0.8383 0.4585 0.095 Uiso calc R 1 1 . .
C C35 0.34419(8) 0.8441(2) 0.49558(15) 0.0793(8) Uani d . 1 1 . .
H H35 0.3445 0.8587 0.5494 0.095 Uiso calc R 1 1 . .
C C36 0.37584(8) 0.8334(3) 0.46701(15) 0.0863(8) Uani d . 1 1 . .
H H36 0.3974 0.8411 0.5025 0.104 Uiso calc R 1 1 . .
C C37 0.41046(6) 0.7081(2) 0.23451(14) 0.0640(6) Uani d . 1 1 . .
H H37 0.4054 0.6445 0.2647 0.077 Uiso calc R 1 1 . .
C C38 0.38276(5) 0.79148(17) 0.20609(12) 0.0491(5) Uani d . 1 1 . .
C C39 0.39338(6) 0.88629(18) 0.16085(12) 0.0556(5) Uani d . 1 1 . .
H H39 0.3769 0.9444 0.1415 0.067 Uiso calc R 1 1 . .
C C40 0.42829(7) 0.8960(2) 0.14391(14) 0.0690(7) Uani d . 1 1 . .
H H40 0.4338 0.9586 0.1133 0.083 Uiso calc R 1 1 . .
C C41 0.45417(7) 0.8112(3) 0.17342(16) 0.0786(8) Uani d . 1 1 . .
H H41 0.4768 0.8170 0.1629 0.094 Uiso calc R 1 1 . .
C C42 0.44500(6) 0.7175(2) 0.21912(16) 0.0749(7) Uani d . 1 1 . .
H H42 0.4619 0.6611 0.2395 0.090 Uiso calc R 1 1 . .
C C17' 0.5865(3) 0.2476(10) 0.2149(5) 0.104(2) Uani d P 0.50 1 A 2
H H17C 0.5906 0.3296 0.2034 0.125 Uiso calc PR 0.50 1 A 2
H H17D 0.6077 0.2034 0.2120 0.125 Uiso calc PR 0.50 1 A 2
C C18' 0.5784(4) 0.2371(11) 0.3013(6) 0.152(4) Uani d P 0.50 1 A 2
H H18D 0.5604 0.2927 0.3074 0.228 Uiso calc PR 0.50 1 A 2
H H18E 0.5995 0.2534 0.3401 0.228 Uiso calc PR 0.50 1 A 2
H H18F 0.5704 0.1587 0.3094 0.228 Uiso calc PR 0.50 1 A 2
N N1 0.32500(5) 0.74767(19) -0.09248(12) 0.0713(6) Uani d . 1 1 . .
N N2 0.55643(8) 0.2019(2) 0.15412(17) 0.1149(10) Uani d . 1 1 . .
C C24 0.31557(7) 0.99717(19) 0.20423(14) 0.0670(6) Uani d . 1 1 . .
H H24 0.3331 1.0190 0.2475 0.080 Uiso calc R 1 1 . .

loop_
_atom_site_aniso_label
_atom_site_aniso_U_11
_atom_site_aniso_U_22
_atom_site_aniso_U_33
_atom_site_aniso_U_12
_atom_site_aniso_U_13
_atom_site_aniso_U_23
C1 0.093(2) 0.100(2) 0.0819(19) 0.0139(17) 0.0135(16) 0.0148(16)
C2 0.0921(19) 0.0679(16) 0.0677(16) -0.0060(14) 0.0048(14) -0.0120(12)
C3 0.0823(19) 0.095(2) 0.0708(17) -0.0091(16) -0.0058(14) -0.0178(15)
C4 0.090(2) 0.0755(17) 0.0819(18) -0.0042(15) -0.0005(15) -0.0246(14)
C5 0.0828(17) 0.0685(15) 0.0588(14) -0.0055(13) 0.0074(13) -0.0088(12)
C6 0.0829(18) 0.0726(17) 0.0691(16) -0.0076(14) -0.0036(13) -0.0100(13)
C7 0.099(2) 0.0670(16) 0.0756(17) -0.0034(14) 0.0022(16) -0.0142(13)
C8 0.0918(19) 0.0707(16) 0.0737(17) -0.0045(14) 0.0113(15) -0.0114(13)
C9 0.0857(18) 0.0695(16) 0.0704(16) 0.0048(14) 0.0085(14) -0.0049(13)
C10 0.120(2) 0.0785(19) 0.090(2) 0.0057(18) -0.0204(18) -0.0089(16)
C11 0.098(2) 0.091(2) 0.087(2) 0.0181(17) -0.0002(17) -0.0305(16)
C12 0.131(3) 0.0734(18) 0.099(2) 0.0153(18) -0.010(2) -0.0166(16)
C13 0.094(2) 0.0807(19) 0.0825(19) 0.0094(16) -0.0018(16) -0.0072(15)
C14 0.098(2) 0.108(2) 0.083(2) 0.0186(18) -0.0081(16) -0.0300(17)
C15 0.098(2) 0.104(3) 0.153(3) 0.020(2) 0.016(2) 0.012(2)
C16 0.115(3) 0.142(3) 0.195(4) 0.002(3) -0.003(3) 0.069(3)
C17 0.134(7) 0.093(6) 0.099(8) 0.003(5) 0.024(6) 0.023(5)
C18 0.140(8) 0.135(7) 0.123(8) -0.023(6) -0.023(7) 0.003(6)
B1 0.0486(13) 0.0428(12) 0.0484(13) 0.0010(10) 0.0080(10) 0.0038(10)
C19 0.124(2) 0.0582(15) 0.0749(18) 0.0348(15) 0.0375(18) 0.0174(13)
C20 0.098(2) 0.085(2) 0.0785(19) 0.0445(16) 0.0369(17) 0.0408(15)
C21 0.0647(16) 0.096(2) 0.0751(17) 0.0156(14) 0.0063(13) 0.0314(15)
C22 0.0619(14) 0.0625(14) 0.0649(14) 0.0053(11) 0.0074(11) 0.0139(11)
C23 0.0547(12) 0.0485(11) 0.0493(12) 0.0041(9) 0.0159(10) 0.0099(9)
C25 0.0962(19) 0.0550(14) 0.0789(17) -0.0105(13) 0.0210(14) -0.0106(12)
C26 0.0545(12) 0.0434(11) 0.0499(12) 0.0041(9) -0.0002(9) 0.0090(9)
C27 0.0602(14) 0.0637(14) 0.0743(16) -0.0065(11) 0.0052(12) 0.0095(12)
C28 0.0756(18) 0.0677(17) 0.105(2) -0.0261(14) -0.0145(16) 0.0215(16)
C29 0.119(3) 0.0469(14) 0.096(2) -0.0167(15) -0.0298(19) 0.0119(15)
C30 0.140(3) 0.0559(16) 0.093(2) -0.0069(17) 0.013(2) -0.0153(14)
C31 0.0647(15) 0.0825(16) 0.0597(14) 0.0083(12) 0.0155(12) -0.0005(12)
C32 0.0561(12) 0.0394(10) 0.0505(12) 0.0042(9) 0.0111(10) 0.0059(8)
C33 0.0608(14) 0.0801(16) 0.0567(14) -0.0035(12) 0.0106(11) -0.0058(12)
C34 0.0900(19) 0.0884(18) 0.0656(16) 0.0106(15) 0.0339(15) -0.0018(13)
C35 0.109(2) 0.0811(17) 0.0509(14) 0.0028(15) 0.0235(15) -0.0057(12)
C36 0.0862(19) 0.112(2) 0.0551(15) -0.0046(16) 0.0001(14) -0.0115(14)
C37 0.0587(14) 0.0638(14) 0.0705(15) 0.0087(11) 0.0152(11) 0.0022(11)
C38 0.0543(12) 0.0458(11) 0.0471(11) 0.0005(9) 0.0099(9) -0.0053(9)
C39 0.0612(13) 0.0528(12) 0.0530(12) -0.0058(10) 0.0118(10) -0.0061(10)
C40 0.0732(16) 0.0746(16) 0.0654(15) -0.0207(13) 0.0285(13) -0.0107(12)
C41 0.0543(15) 0.104(2) 0.0803(18) -0.0088(14) 0.0207(13) -0.0248(16)
C42 0.0547(14) 0.0897(18) 0.0803(17) 0.0141(13) 0.0129(12) -0.0071(14)
C17' 0.098(6) 0.114(7) 0.089(6) 0.032(5) -0.009(5) -0.007(5)
C18' 0.224(12) 0.151(8) 0.081(6) 0.046(8) 0.033(7) 0.013(6)
N1 0.0780(14) 0.0769(14) 0.0572(12) -0.0009(11) 0.0092(10) -0.0008(10)
N2 0.120(2) 0.0963(18) 0.109(2) 0.0327(16) -0.0254(17) -0.0195(16)
C24 0.0902(17) 0.0544(13) 0.0586(14) 0.0135(12) 0.0202(12) 0.0087(11)

loop_
_atom_type_symbol
_atom_type_description
_atom_type_scat_dispersion_real
_atom_type_scat_dispersion_imag
_atom_type_scat_source
C C 0.0033 0.0016 'International Tables Vol C Tables 4.2.6.8 and 6.1.1.4'
H H 0.0000 0.0000 'International Tables Vol C Tables 4.2.6.8 and 6.1.1.4'
B B 0.0013 0.0007 'International Tables Vol C Tables 4.2.6.8 and 6.1.1.4'
N N 0.0061 0.0033 'International Tables Vol C Tables 4.2.6.8 and 6.1.1.4'

loop_
_geom_angle_atom_site_label_1
_geom_angle_atom_site_label_2
_geom_angle_atom_site_label_3
_geom_angle
N1 C1 H1A 109.5
N1 C1 H1B 109.5
H1A C1 H1B 109.5
N1 C1 H1C 109.5
H1A C1 H1C 109.5
H1B C1 H1C 109.5
N1 C2 C6 121.6(3)
N1 C2 H2 119.2
C6 C2 H2 119.2
N1 C3 C4 121.7(3)
N1 C3 H3 119.1
C4 C3 H3 119.1
C3 C4 C5 121.4(3)
C3 C4 H4 119.3
C5 C4 H4 119.3
C4 C5 C6 115.5(2)
C4 C5 C7 121.0(2)
C6 C5 C7 123.5(2)
C2 C6 C5 121.2(2)
C2 C6 H6 119.4
C5 C6 H6 119.4
C8 C7 C5 125.3(3)
C8 C7 H7 117.4
C5 C7 H7 117.4
C7 C8 C9 129.0(3)
C7 C8 H8 115.5
C9 C8 H8 115.5
C11 C9 C10 115.0(3)
C11 C9 C8 120.0(3)
C10 C9 C8 124.9(3)
C12 C10 C9 122.6(3)
C12 C10 H10 118.7
C9 C10 H10 118.7
C14 C11 C9 123.2(3)
C14 C11 H11 118.4
C9 C11 H11 118.4
C10 C12 C13 121.5(3)
C10 C12 H12 119.3
C13 C12 H12 119.3
N2 C13 C14 122.5(3)
N2 C13 C12 121.8(3)
C14 C13 C12 115.5(3)
C11 C14 C13 121.8(3)
C11 C14 H14 119.1
C13 C14 H14 119.1
C16 C15 N2 110.5(4)
C16 C15 H15A 109.5
N2 C15 H15A 109.5
C16 C15 H15B 109.5
N2 C15 H15B 109.5
H15A C15 H15B 108.1
C15 C16 H16A 109.5
C15 C16 H16B 109.5
H16A C16 H16B 109.5
C15 C16 H16C 109.5
H16A C16 H16C 109.5
H16B C16 H16C 109.5
C18 C17 N2 106.1(11)
C18 C17 H17A 110.5
N2 C17 H17A 110.5
C18 C17 H17B 110.5
N2 C17 H17B 110.5
H17A C17 H17B 108.7
C23 B1 C38 110.74(19)
C23 B1 C26 107.8(2)
C38 B1 C26 109.56(16)
C23 B1 C32 106.80(17)
C38 B1 C32 110.19(17)
C26 B1 C32 111.73(16)
C20 C19 C24 120.6(3)
C20 C19 H19 119.7
C24 C19 H19 119.7
C21 C20 C19 118.6(2)
C21 C20 H20 120.7
C19 C20 H20 120.7
C20 C21 C22 120.4(3)
C20 C21 H21 119.8
C22 C21 H21 119.8
C23 C22 C21 123.0(2)
C23 C22 H22 118.5
C21 C22 H22 118.5
C22 C23 C24 114.18(19)
C22 C23 B1 124.9(2)
C24 C23 B1 121.0(2)
C30 C25 C26 122.9(3)
C30 C25 H25 118.5
C26 C25 H25 118.5
C27 C26 C25 114.6(2)
C27 C26 B1 123.03(19)
C25 C26 B1 122.0(2)
C28 C27 C26 123.2(3)
C28 C27 H27 118.4
C26 C27 H27 118.4
C29 C28 C27 120.5(3)
C29 C28 H28 119.7
C27 C28 H28 119.7
C28 C29 C30 118.9(3)
C28 C29 H29 120.6
C30 C29 H29 120.6
C29 C30 C25 119.8(3)
C29 C30 H30 120.1
C25 C30 H30 120.1
C34 C31 C32 124.1(2)
C34 C31 H31 117.9
C32 C31 H31 117.9
C33 C32 C31 113.3(2)
C33 C32 B1 124.7(2)
C31 C32 B1 121.90(19)
C32 C33 C36 123.3(2)
C32 C33 H33 118.4
C36 C33 H33 118.4
C35 C34 C31 120.0(3)
C35 C34 H34 120.0
C31 C34 H34 120.0
C34 C35 C36 118.3(3)
C34 C35 H35 120.8
C36 C35 H35 120.8
C35 C36 C33 121.0(2)
C35 C36 H36 119.5
C33 C36 H36 119.5
C42 C37 C38 123.6(2)
C42 C37 H37 118.2
C38 C37 H37 118.2
C39 C38 C37 113.8(2)
C39 C38 B1 125.01(18)
C37 C38 B1 121.2(2)
C38 C39 C40 123.1(2)
C38 C39 H39 118.4
C40 C39 H39 118.4
C41 C40 C39 120.2(2)
C41 C40 H40 119.9
C39 C40 H40 119.9
C42 C41 C40 118.5(3)
C42 C41 H41 120.7
C40 C41 H41 120.7
C41 C42 C37 120.7(2)
C41 C42 H42 119.6
C37 C42 H42 119.6
N2 C17' C18' 110.8(13)
N2 C17' H17C 109.5
C18' C17' H17C 109.5
N2 C17' H17D 109.5
C18' C17' H17D 109.5
H17C C17' H17D 108.1
C17' C18' H18D 109.5
C17' C18' H18E 109.5
H18D C18' H18E 109.5
C17' C18' H18F 109.5
H18D C18' H18F 109.5
H18E C18' H18F 109.5
C3 N1 C2 118.6(2)
C3 N1 C1 121.1(2)
C2 N1 C1 120.3(2)
C13 N2 C17' 118.9(4)
C13 N2 C15 121.2(3)
C17' N2 C15 117.9(4)
C13 N2 C17 119.5(5)
C15 N2 C17 114.2(4)
C19 C24 C23 123.0(3)
C19 C24 H24 118.5
C23 C24 H24 118.5

loop_
_geom_bond_atom_site_label_1
_geom_bond_atom_site_label_2
_geom_bond_distance
C1 N1 1.506(4)
C1 H1A 0.9600
C1 H1B 0.9600
C1 H1C 0.9600
C2 N1 1.376(4)
C2 C6 1.378(4)
C2 H2 0.9300
C3 N1 1.371(4)
C3 C4 1.378(4)
C3 H3 0.9300
C4 C5 1.418(4)
C4 H4 0.9300
C5 C6 1.428(4)
C5 C7 1.485(4)
C6 H6 0.9300
C7 C8 1.353(4)
C7 H7 0.9300
C8 C9 1.476(4)
C8 H8 0.9300
C9 C11 1.411(4)
C9 C10 1.424(4)
C10 C12 1.399(5)
C10 H10 0.9300
C11 C14 1.394(4)
C11 H11 0.9300
C12 C13 1.435(4)
C12 H12 0.9300
C13 N2 1.398(4)
C13 C14 1.420(4)
C14 H14 0.9300
C15 C16 1.468(5)
C15 N2 1.539(5)
C15 H15A 0.9700
C15 H15B 0.9700
C16 H16A 0.9600
C16 H16B 0.9600
C16 H16C 0.9600
C17 C18 1.508(14)
C17 N2 1.567(12)
C17 H17A 0.9700
C17 H17B 0.9700
C18 H18A 0.9600
C18 H18B 0.9600
C18 H18C 0.9600
B1 C23 1.682(4)
B1 C38 1.686(4)
B1 C26 1.696(4)
B1 C32 1.697(4)
C19 C20 1.397(5)
C19 C24 1.413(4)
C19 H19 0.9300
C20 C21 1.396(5)
C20 H20 0.9300
C21 C22 1.426(4)
C21 H21 0.9300
C22 C23 1.421(4)
C22 H22 0.9300
C23 C24 1.433(4)
C25 C30 1.426(4)
C25 C26 1.430(4)
C25 H25 0.9300
C26 C27 1.428(4)
C27 C28 1.413(4)
C27 H27 0.9300
C28 C29 1.403(5)
C28 H28 0.9300
C29 C30 1.412(5)
C29 H29 0.9300
C30 H30 0.9300
C31 C34 1.418(4)
C31 C32 1.444(4)
C31 H31 0.9300
C32 C33 1.417(4)
C33 C36 1.422(4)
C33 H33 0.9300
C34 C35 1.396(4)
C34 H34 0.9300
C35 C36 1.407(5)
C35 H35 0.9300
C36 H36 0.9300
C37 C42 1.413(4)
C37 C38 1.437(3)
C37 H37 0.9300
C38 C39 1.430(3)
C39 C40 1.437(4)
C39 H39 0.9300
C40 C41 1.406(4)
C40 H40 0.9300
C41 C42 1.403(4)
C41 H41 0.9300
C42 H42 0.9300
C17' N2 1.486(11)
C17' C18' 1.569(14)
C17' H17C 0.9700
C17' H17D 0.9700
C18' H18D 0.9600
C18' H18E 0.9600
C18' H18F 0.9600
C24 H24 0.9300

loop_
_geom_torsion_atom_site_label_1
_geom_torsion_atom_site_label_2
_geom_torsion_atom_site_label_3
_geom_torsion_atom_site_label_4
_geom_torsion
N1 C3 C4 C5 0.7(5)
C3 C4 C5 C6 -0.8(4)
C3 C4 C5 C7 178.7(3)
N1 C2 C6 C5 -0.2(4)
C4 C5 C6 C2 0.5(4)
C7 C5 C6 C2 -178.9(3)
C4 C5 C7 C8 -173.8(3)
C6 C5 C7 C8 5.6(4)
C5 C7 C8 C9 178.0(3)
C7 C8 C9 C11 -173.3(3)
C7 C8 C9 C10 10.8(5)
C11 C9 C10 C12 4.2(5)
C8 C9 C10 C12 -179.7(3)
C10 C9 C11 C14 -5.9(5)
C8 C9 C11 C14 177.8(3)
C9 C10 C12 C13 1.9(6)
C10 C12 C13 N2 178.4(3)
C10 C12 C13 C14 -6.4(5)
C9 C11 C14 C13 1.5(5)
N2 C13 C14 C11 180.0(3)
C12 C13 C14 C11 4.7(5)
C24 C19 C20 C21 -1.5(4)
C19 C20 C21 C22 1.3(4)
C20 C21 C22 C23 0.5(4)
C21 C22 C23 C24 -2.1(3)
C21 C22 C23 B1 177.0(2)
C38 B1 C23 C22 105.1(2)
C26 B1 C23 C22 -14.7(3)
C32 B1 C23 C22 -134.9(2)
C38 B1 C23 C24 -75.7(3)
C26 B1 C23 C24 164.43(18)
C32 B1 C23 C24 44.2(2)
C30 C25 C26 C27 1.6(3)
C30 C25 C26 B1 -171.7(2)
C23 B1 C26 C27 -72.8(3)
C38 B1 C26 C27 166.66(18)
C32 B1 C26 C27 44.3(2)
C23 B1 C26 C25 100.0(3)
C38 B1 C26 C25 -20.5(3)
C32 B1 C26 C25 -142.9(2)
C25 C26 C27 C28 -1.8(3)
B1 C26 C27 C28 171.5(2)
C26 C27 C28 C29 0.8(4)
C27 C28 C29 C30 0.4(4)
C28 C29 C30 C25 -0.5(4)
C26 C25 C30 C29 -0.6(4)
C34 C31 C32 C33 -1.5(3)
C34 C31 C32 B1 -178.5(2)
C23 B1 C32 C33 -128.5(2)
C38 B1 C32 C33 -8.2(3)
C26 B1 C32 C33 113.9(2)
C23 B1 C32 C31 48.2(2)
C38 B1 C32 C31 168.52(18)
C26 B1 C32 C31 -69.4(2)
C31 C32 C33 C36 0.9(3)
B1 C32 C33 C36 177.8(2)
C32 C31 C34 C35 1.3(4)
C31 C34 C35 C36 -0.5(4)
C34 C35 C36 C33 0.0(4)
C32 C33 C36 C35 -0.2(4)
C42 C37 C38 C39 -0.4(3)
C42 C37 C38 B1 -179.4(2)
C23 B1 C38 C39 7.4(3)
C26 B1 C38 C39 126.2(2)
C32 B1 C38 C39 -110.5(2)
C23 B1 C38 C37 -173.75(18)
C26 B1 C38 C37 -55.0(3)
C32 B1 C38 C37 68.3(2)
C37 C38 C39 C40 1.3(3)
B1 C38 C39 C40 -179.83(19)
C38 C39 C40 C41 -1.2(3)
C39 C40 C41 C42 0.2(3)
C40 C41 C42 C37 0.6(4)
C38 C37 C42 C41 -0.5(4)
C4 C3 N1 C2 -0.3(4)
C4 C3 N1 C1 -179.7(3)
C6 C2 N1 C3 0.1(4)
C6 C2 N1 C1 179.4(2)
C14 C13 N2 C17' -11.6(8)
C12 C13 N2 C17' 163.4(6)
C14 C13 N2 C15 -175.3(3)
C12 C13 N2 C15 -0.4(5)
C14 C13 N2 C17 31.2(7)
C12 C13 N2 C17 -153.8(6)
C18' C17' N2 C13 86.4(9)
C18' C17' N2 C15 -109.3(6)
C18' C17' N2 C17 -15.3(8)
C16 C15 N2 C13 -78.9(5)
C16 C15 N2 C17' 117.1(7)
C16 C15 N2 C17 75.8(6)
C18 C17 N2 C13 -101.2(8)
C18 C17 N2 C17' -1.2(7)
C18 C17 N2 C15 103.6(7)
C20 C19 C24 C23 -0.3(4)
C22 C23 C24 C19 2.0(3)
B1 C23 C24 C19 -177.2(2)
